data_7115437
loop_
_publ_author_name
'Juanjuan Liu'
'Lanxiang Zhou'
'Weijian Ye'
'Cunde Wang'

_publ_section_title
;
 Formal [3+2] cycloaddition of 1-cyanocyclopropane 1-ester with pyridine,
 quinoline or isoquinoline: a general and efficient strategy for
 construction of cyanoindolizine skeletons
;
_journal_name_full Chem.Commun.
_journal_page_first 9068
_journal_paper_doi 10.1039/C4cc03267E
_journal_volume 50
_journal_year 2014
_chemical_formula_sum 'C24 H17 Br Cl N3 O'
_chemical_formula_weight 478.76
_chemical_name_systematic ?
_space_group_IT_number 19
_symmetry_cell_setting orthorhombic
_symmetry_space_group_name_Hall 'P 2ac 2ab'
_symmetry_space_group_name_H-M 'P 21 21 21'
_atom_sites_solution_hydrogens geom
_atom_sites_solution_primary direct
_atom_sites_solution_secondary difmap
_audit_creation_method SHELXL-97
_cell_angle_alpha 90.00
_cell_angle_beta 90.00
_cell_angle_gamma 90.00
_cell_formula_units_Z 4
_cell_length_a 10.2750(12)
_cell_length_b 11.4634(14)
_cell_length_c 18.344(2)
_cell_measurement_reflns_used 7538
_cell_measurement_temperature 296(2)
_cell_measurement_theta_max 22.48
_cell_measurement_theta_min 2.37
_cell_volume 2160.7(4)
_computing_cell_refinement 'Bruker SMART'
_computing_data_collection 'Bruker SMART'
_computing_data_reduction 'Bruker SAINT'
_computing_molecular_graphics 'Bruker SHELXTL'
_computing_publication_material 'Bruker SHELXTL'
_computing_structure_refinement 'Bruker SHELXTL'
_computing_structure_solution 'Bruker SHELXTL'
_diffrn_ambient_temperature 296(2)
_diffrn_measured_fraction_theta_full 1.000
_diffrn_measured_fraction_theta_max 1.000
_diffrn_measurement_device_type 'CCD area detector'
_diffrn_measurement_method 'phi and omega scans'
_diffrn_radiation_monochromator graphite
_diffrn_radiation_source 'sealed tube'
_diffrn_radiation_type MoK\a
_diffrn_radiation_wavelength 0.71073
_diffrn_reflns_av_R_equivalents 0.0443
_diffrn_reflns_av_sigmaI/netI 0.0468
_diffrn_reflns_limit_h_max 12
_diffrn_reflns_limit_h_min -11
_diffrn_reflns_limit_k_max 13
_diffrn_reflns_limit_k_min -13
_diffrn_reflns_limit_l_max 19
_diffrn_reflns_limit_l_min -21
_diffrn_reflns_number 18822
_diffrn_reflns_theta_full 24.99
_diffrn_reflns_theta_max 24.99
_diffrn_reflns_theta_min 2.09
_exptl_absorpt_coefficient_mu 2.047
_exptl_absorpt_correction_type none
_exptl_crystal_density_diffrn 1.472
_exptl_crystal_density_method 'not measured'
_exptl_crystal_F_000 968
_exptl_crystal_size_max 0.35
_exptl_crystal_size_mid 0.33
_exptl_crystal_size_min 0.31
_refine_diff_density_max 0.640
_refine_diff_density_min -0.221
_refine_diff_density_rms 0.055
_refine_ls_abs_structure_details 'Flack H D (1983), Acta Cryst. A39, 876-881'
_refine_ls_abs_structure_Flack 0.99(2)
_refine_ls_extinction_method none
_refine_ls_goodness_of_fit_ref 1.076
_refine_ls_hydrogen_treatment mixed
_refine_ls_matrix_type full
_refine_ls_number_parameters 273
_refine_ls_number_reflns 3795
_refine_ls_number_restraints 0
_refine_ls_restrained_S_all 1.076
_refine_ls_R_factor_all 0.0943
_refine_ls_R_factor_gt 0.0712
_refine_ls_shift/su_max 0.000
_refine_ls_shift/su_mean 0.000
_refine_ls_structure_factor_coef Fsqd
_refine_ls_weighting_details 'calc w=1/[\s^2^(Fo^2^)+(0.1157P)^2^+2.6536P] where P=(Fo^2^+2Fc^2^)/3'
_refine_ls_weighting_scheme calc
_refine_ls_wR_factor_gt 0.1905
_refine_ls_wR_factor_ref 0.2067
_reflns_number_gt 2864
_reflns_number_total 3799
_reflns_threshold_expression >2sigma(I)
_cod_data_source_file c4cc03267e2.cif
_cod_data_source_block 0002
_cod_original_cell_volume 2160.7(5)
_cod_original_sg_symbol_H-M 'P2(1)2(1)2(1) '
_cod_database_code 7115437

loop_
_symmetry_equiv_pos_as_xyz
'x, y, z'
'-x+1/2, -y, z+1/2'
'-x, y+1/2, -z+1/2'
'x+1/2, -y+1/2, -z'

loop_
_atom_site_label
_atom_site_type_symbol
_atom_site_fract_x
_atom_site_fract_y
_atom_site_fract_z
_atom_site_U_iso_or_equiv
_atom_site_adp_type
_atom_site_occupancy
_atom_site_symmetry_multiplicity
_atom_site_calc_flag
_atom_site_refinement_flags
Br1 Br 0.07465(9) 0.64626(9) 0.23396(5) 0.0793(4) Uani 1 1 d .
Cl1 Cl 0.3897(4) 0.7223(3) 0.60731(19) 0.1152(11) Uani 1 1 d .
N1 N 0.2222(5) 0.1081(5) 0.3928(3) 0.0471(14) Uani 1 1 d .
C24 C 0.1686(8) 0.0203(8) 0.5784(4) 0.060(2) Uani 1 1 d .
C22 C 0.3670(8) 0.5074(7) 0.5503(4) 0.062(2) Uani 1 1 d .
H22 H 0.4540 0.5150 0.5370 0.074 Uiso 1 1 calc R
C18 C 0.1724(6) 0.3931(7) 0.5558(4) 0.0493(17) Uani 1 1 d .
C23 C 0.3003(7) 0.4077(7) 0.5347(4) 0.0516(18) Uani 1 1 d .
H23 H 0.3419 0.3482 0.5092 0.062 Uiso 1 1 calc R
C4 C 0.1759(7) 0.2142(7) 0.4212(4) 0.0526(18) Uani 1 1 d .
N2 N 0.3624(8) -0.2218(6) 0.3433(4) 0.0668(18) Uani 1 1 d .
C12 C 0.2493(7) 0.3615(8) 0.3305(4) 0.0575(18) Uani 1 1 d .
H12 H 0.3299 0.3248 0.3282 0.069 Uiso 1 1 calc R
C11 C 0.1539(7) 0.3174(7) 0.3762(4) 0.0522(18) Uani 1 1 d .
C9 C 0.4172(9) -0.2459(8) 0.2717(5) 0.078(2) Uani 1 1 d .
H9A H 0.3485 -0.2483 0.2362 0.117 Uiso 1 1 calc R
H9B H 0.4612 -0.3198 0.2726 0.117 Uiso 1 1 calc R
H9C H 0.4779 -0.1856 0.2590 0.117 Uiso 1 1 calc R
C16 C 0.0350(7) 0.3741(8) 0.3785(4) 0.061(2) Uani 1 1 d .
H16 H -0.0303 0.3455 0.4087 0.073 Uiso 1 1 calc R
C5 C 0.2557(7) 0.0789(7) 0.3223(4) 0.0529(18) Uani 1 1 d .
H5 H 0.2491 0.1342 0.2854 0.063 Uiso 1 1 calc R
O1 O 0.0097(6) 0.2582(7) 0.5856(4) 0.090(2) Uani 1 1 d .
N3 N 0.1596(9) -0.0284(8) 0.6325(4) 0.086(2) Uani 1 1 d .
C1 C 0.2269(7) 0.0241(7) 0.4468(4) 0.0512(18) Uani 1 1 d .
C7 C 0.3105(7) -0.1166(7) 0.3605(4) 0.0516(18) Uani 1 1 d .
C17 C 0.1032(7) 0.2825(8) 0.5474(4) 0.057(2) Uani 1 1 d .
C3 C 0.1510(7) 0.1964(7) 0.4937(4) 0.0510(18) Uani 1 1 d .
C13 C 0.2264(7) 0.4589(7) 0.2883(4) 0.0590(19) Uani 1 1 d .
H13 H 0.2911 0.4879 0.2578 0.071 Uiso 1 1 calc R
C6 C 0.2975(7) -0.0283(7) 0.3070(4) 0.0531(18) Uani 1 1 d .
H6 H 0.3191 -0.0459 0.2590 0.064 Uiso 1 1 calc R
C2 C 0.1806(7) 0.0777(7) 0.5101(4) 0.0542(19) Uani 1 1 d .
C21 C 0.3038(9) 0.5969(8) 0.5860(4) 0.068(2) Uani 1 1 d .
C8 C 0.2717(7) -0.0872(7) 0.4310(4) 0.0509(17) Uani 1 1 d .
H8 H 0.2760 -0.1429 0.4678 0.061 Uiso 1 1 calc R
C14 C 0.1063(7) 0.5128(7) 0.2918(4) 0.0578(19) Uani 1 1 d .
C19 C 0.1107(9) 0.4851(9) 0.5904(5) 0.072(2) Uani 1 1 d .
H19 H 0.0239 0.4777 0.6041 0.087 Uiso 1 1 calc R
C15 C 0.0112(8) 0.4722(8) 0.3369(5) 0.064(2) Uani 1 1 d .
H15 H -0.0687 0.5101 0.3396 0.077 Uiso 1 1 calc R
C10 C 0.3695(12) -0.3123(9) 0.3975(6) 0.083(3) Uani 1 1 d .
H10A H 0.4245 -0.2874 0.4368 0.124 Uiso 1 1 calc R
H10B H 0.4048 -0.3818 0.3760 0.124 Uiso 1 1 calc R
H10C H 0.2838 -0.3283 0.4159 0.124 Uiso 1 1 calc R
C20 C 0.1760(10) 0.5872(9) 0.6047(5) 0.079(3) Uani 1 1 d .
H20 H 0.1332 0.6491 0.6270 0.095 Uiso 1 1 calc R

loop_
_atom_site_aniso_label
_atom_site_aniso_U_11
_atom_site_aniso_U_22
_atom_site_aniso_U_33
_atom_site_aniso_U_23
_atom_site_aniso_U_13
_atom_site_aniso_U_12
Br1 0.0724(6) 0.0850(6) 0.0806(6) 0.0167(5) -0.0074(5) 0.0135(5)
Cl1 0.154(3) 0.0757(17) 0.116(2) -0.0306(16) -0.004(2) -0.0195(18)
N1 0.038(3) 0.067(4) 0.036(3) -0.001(3) 0.001(2) -0.003(3)
C24 0.055(4) 0.081(6) 0.042(4) -0.005(4) 0.002(3) -0.016(4)
C22 0.055(4) 0.068(5) 0.063(5) -0.004(4) 0.000(4) 0.001(4)
C18 0.037(3) 0.072(5) 0.038(3) -0.007(3) -0.003(3) 0.006(3)
C23 0.044(4) 0.060(5) 0.051(4) -0.005(4) 0.001(3) 0.009(3)
C4 0.042(4) 0.076(5) 0.040(4) -0.003(4) 0.005(3) -0.003(4)
N2 0.078(5) 0.069(5) 0.054(4) -0.009(3) 0.000(3) 0.000(4)
C12 0.045(4) 0.075(5) 0.052(4) -0.002(4) 0.000(3) 0.009(4)
C11 0.049(4) 0.070(5) 0.037(4) -0.009(3) -0.001(3) 0.001(4)
C9 0.077(5) 0.081(6) 0.076(6) -0.019(5) 0.013(6) -0.001(5)
C16 0.042(4) 0.087(6) 0.054(4) -0.006(4) 0.009(3) 0.001(4)
C5 0.049(4) 0.076(5) 0.033(4) 0.003(3) 0.001(3) -0.004(4)
O1 0.064(4) 0.126(6) 0.079(4) -0.029(4) 0.033(3) -0.023(4)
N3 0.105(6) 0.112(6) 0.041(4) -0.001(4) 0.005(4) -0.029(5)
C1 0.045(4) 0.070(5) 0.038(4) 0.000(3) -0.005(3) -0.016(4)
C7 0.046(4) 0.067(5) 0.042(4) -0.005(3) -0.001(3) -0.014(3)
C17 0.038(4) 0.091(6) 0.042(4) -0.005(4) 0.004(3) 0.000(4)
C3 0.040(4) 0.069(5) 0.045(4) -0.006(4) 0.005(3) -0.008(3)
C13 0.050(4) 0.072(5) 0.055(4) 0.002(4) 0.006(3) 0.002(4)
C6 0.050(4) 0.073(5) 0.036(4) -0.008(4) 0.001(3) -0.006(4)
C2 0.046(4) 0.079(6) 0.037(4) -0.005(4) 0.003(3) -0.017(4)
C21 0.082(6) 0.070(5) 0.052(5) -0.016(4) -0.004(4) 0.009(5)
C8 0.057(4) 0.057(4) 0.038(4) 0.004(3) -0.003(3) -0.005(4)
C14 0.054(5) 0.067(5) 0.052(4) -0.004(4) -0.009(3) 0.004(4)
C19 0.059(5) 0.097(7) 0.061(5) -0.024(5) 0.001(4) 0.022(5)
C15 0.045(4) 0.077(6) 0.071(5) -0.003(4) -0.008(4) 0.009(4)
C10 0.103(7) 0.070(6) 0.075(6) -0.002(5) 0.007(5) 0.007(5)
C20 0.087(7) 0.075(6) 0.076(6) -0.027(5) 0.004(5) 0.029(5)

loop_
_atom_type_symbol
_atom_type_description
_atom_type_scat_dispersion_real
_atom_type_scat_dispersion_imag
_atom_type_scat_source
C C 0.0033 0.0016 'International Tables Vol C Tables 4.2.6.8 and 6.1.1.4'
H H 0.0000 0.0000 'International Tables Vol C Tables 4.2.6.8 and 6.1.1.4'
N N 0.0061 0.0033 'International Tables Vol C Tables 4.2.6.8 and 6.1.1.4'
O O 0.0106 0.0060 'International Tables Vol C Tables 4.2.6.8 and 6.1.1.4'
Cl Cl 0.1484 0.1585 'International Tables Vol C Tables 4.2.6.8 and 6.1.1.4'
Br Br -0.2901 2.4595 'International Tables Vol C Tables 4.2.6.8 and 6.1.1.4'

loop_
_geom_angle_atom_site_label_1
_geom_angle_atom_site_label_2
_geom_angle_atom_site_label_3
_geom_angle
C1 N1 C5 119.6(6)
C1 N1 C4 110.4(6)
C5 N1 C4 129.8(6)
N3 C24 C2 178.3(10)
C23 C22 C21 119.1(8)
C23 C22 H22 120.4
C21 C22 H22 120.4
C23 C18 C19 118.2(8)
C23 C18 C17 122.6(7)
C19 C18 C17 119.1(7)
C22 C23 C18 121.4(7)
C22 C23 H23 119.3
C18 C23 H23 119.3
C3 C4 N1 107.1(7)
C3 C4 C11 129.8(7)
N1 C4 C11 123.0(6)
C7 N2 C10 120.1(7)
C7 N2 C9 122.0(7)
C10 N2 C9 117.9(8)
C13 C12 C11 121.0(7)
C13 C12 H12 119.5
C11 C12 H12 119.5
C12 C11 C16 118.1(7)
C12 C11 C4 121.8(7)
C16 C11 C4 120.0(7)
N2 C9 H9A 109.5
N2 C9 H9B 109.5
H9A C9 H9B 109.5
N2 C9 H9C 109.5
H9A C9 H9C 109.5
H9B C9 H9C 109.5
C15 C16 C11 121.4(7)
C15 C16 H16 119.3
C11 C16 H16 119.3
C6 C5 N1 120.1(7)
C6 C5 H5 119.9
N1 C5 H5 119.9
N1 C1 C8 120.1(6)
N1 C1 C2 106.2(7)
C8 C1 C2 133.7(7)
N2 C7 C8 122.8(7)
N2 C7 C6 120.8(7)
C8 C7 C6 116.3(7)
O1 C17 C18 121.3(7)
O1 C17 C3 119.4(8)
C18 C17 C3 119.2(6)
C4 C3 C2 107.9(7)
C4 C3 C17 127.6(8)
C2 C3 C17 124.5(7)
C12 C13 C14 119.2(7)
C12 C13 H13 120.4
C14 C13 H13 120.4
C5 C6 C7 122.9(7)
C5 C6 H6 118.6
C7 C6 H6 118.6
C1 C2 C24 124.0(8)
C1 C2 C3 108.4(7)
C24 C2 C3 127.6(7)
C20 C21 C22 120.8(9)
C20 C21 Cl1 120.2(7)
C22 C21 Cl1 119.0(7)
C1 C8 C7 120.7(7)
C1 C8 H8 119.6
C7 C8 H8 119.6
C15 C14 C13 121.1(7)
C15 C14 Br1 119.6(6)
C13 C14 Br1 119.3(6)
C20 C19 C18 120.9(8)
C20 C19 H19 119.6
C18 C19 H19 119.6
C14 C15 C16 119.1(7)
C14 C15 H15 120.4
C16 C15 H15 120.4
N2 C10 H10A 109.5
N2 C10 H10B 109.5
H10A C10 H10B 109.5
N2 C10 H10C 109.5
H10A C10 H10C 109.5
H10B C10 H10C 109.5
C21 C20 C19 119.5(8)
C21 C20 H20 120.2
C19 C20 H20 120.2

loop_
_geom_bond_atom_site_label_1
_geom_bond_atom_site_label_2
_geom_bond_distance
Br1 C14 1.890(8)
Cl1 C21 1.731(10)
N1 C1 1.382(10)
N1 C5 1.380(9)
N1 C4 1.406(10)
C24 N3 1.142(11)
C24 C2 1.420(11)
C22 C23 1.363(11)
C22 C21 1.380(12)
C22 H22 0.9300
C18 C23 1.381(10)
C18 C19 1.384(11)
C18 C17 1.461(12)
C23 H23 0.9300
C4 C3 1.370(11)
C4 C11 1.460(11)
N2 C7 1.357(11)
N2 C10 1.438(12)
N2 C9 1.457(11)
C12 C13 1.378(12)
C12 C11 1.386(11)
C12 H12 0.9300
C11 C16 1.384(11)
C9 H9A 0.9600
C9 H9B 0.9600
C9 H9C 0.9600
C16 C15 1.381(12)
C16 H16 0.9300
C5 C6 1.331(11)
C5 H5 0.9300
O1 C17 1.222(9)
C1 C8 1.388(11)
C1 C2 1.397(10)
C7 C8 1.394(10)
C7 C6 1.416(11)
C17 C3 1.478(11)
C3 C2 1.428(12)
C13 C14 1.382(11)
C13 H13 0.9300
C6 H6 0.9300
C21 C20 1.362(14)
C8 H8 0.9300
C14 C15 1.362(11)
C19 C20 1.374(14)
C19 H19 0.9300
C15 H15 0.9300
C10 H10A 0.9600
C10 H10B 0.9600
C10 H10C 0.9600
C20 H20 0.9300
